data_7056844
loop_
_publ_author_name
'Alvarez-Rodr\'iguez, Nancy V.'
'Islas-J\'acome, Alejandro'
'Renter\'ia-G\'omez, Angel'
'C\'ardenas-Galindo, Luis E.'
'Unnamatla, M. V. Basavanag'
'G\'amez-Monta\~no, Roc\'io'

_publ_section_title
;
 Synthesis of
 1&#x2032;-tetrazolylmethyl-spiro[pyrrolidine-3,3&#x2032;-oxindoles] via
 two coupled one-pot processes Ugi-azide/Pictet--Spengler and oxidative
 spiro-rearrangement
;
_journal_issue 3
_journal_name_full 'New Journal of Chemistry'
_journal_page_first 1600
_journal_paper_doi 10.1039/C7NJ03829A
_journal_volume 42
_journal_year 2018
_chemical_formula_moiety 'C21 H23 N6'
_chemical_formula_sum 'C21 H23 N6'
_chemical_formula_weight 359.45
_chemical_melting_point 468.0(10)
_chemical_name_systematic
2-((1-(2,6-dimethylphenyl)-1H-tetrazol-5-yl)methyl)-2,3,4,9-tetrahydro-1H-2l4-pyrido[3,4-b]indole
_space_group_crystal_system monoclinic
_space_group_IT_number 14
_space_group_name_Hall '-P 2ybc'
_space_group_name_H-M_alt 'P 1 21/c 1'
_symmetry_space_group_name_Hall '-P 2ybc'
_symmetry_space_group_name_H-M 'P 1 21/c 1'
_atom_sites_solution_hydrogens geom
_atom_sites_solution_primary direct
_atom_sites_solution_secondary difmap
_audit_block_doi 10.5517/ccdc.csd.cc1p0wq9
_audit_creation_date 2015-08-26
_audit_creation_method
;
Olex2 1.2
(compiled 2015.01.26 svn.r3150 for OlexSys, GUI svn.r4998)
;
_audit_update_record
;
2017-05-13 deposited with the CCDC.
2017-12-21 downloaded from the CCDC.
;
_cell_angle_alpha 90.00
_cell_angle_beta 109.201(2)
_cell_angle_gamma 90.00
_cell_formula_units_Z 4
_cell_length_a 8.22814(16)
_cell_length_b 32.2130(5)
_cell_length_c 7.46549(15)
_cell_measurement_reflns_used 11899
_cell_measurement_temperature 294
_cell_measurement_theta_max 76.6070
_cell_measurement_theta_min 4.0610
_cell_volume 1868.67(6)
_computing_cell_refinement
;
CrysAlisPro, Agilent Technologies,
Version 1.171.37.35 (release 13-08-2014 CrysAlis171 .NET)
(compiled Aug 13 2014,18:06:01)
;
_computing_data_collection
;
CrysAlisPro, Agilent Technologies,
Version 1.171.37.35 (release 13-08-2014 CrysAlis171 .NET)
(compiled Aug 13 2014,18:06:01)
;
_computing_data_reduction
;
CrysAlisPro, Agilent Technologies,
Version 1.171.37.35 (release 13-08-2014 CrysAlis171 .NET)
(compiled Aug 13 2014,18:06:01)
;
_computing_molecular_graphics 'Olex2 (Dolomanov et al., 2009)'
_computing_publication_material 'Olex2 (Dolomanov et al., 2009)'
_computing_structure_refinement 'XL (Sheldrick, 2008)'
_computing_structure_solution 'ShelXS (Sheldrick, 2008)'
_diffrn_ambient_temperature 294
_diffrn_detector 'CCD plate'
_diffrn_detector_area_resol_mean 10.3659
_diffrn_detector_type Atlas
_diffrn_measured_fraction_theta_full 0.996
_diffrn_measured_fraction_theta_max 0.996
_diffrn_measurement_details
;
#__ type_ start__ end____ width___ exp.time_
  1 omega  -50.00   32.00   1.0000    3.1050
omega____ theta____ kappa____ phi______ frames
    -      -42.3574   38.0000   30.0000 82

#__ type_ start__ end____ width___ exp.time_
  2 omega  -50.00   32.00   1.0000    3.1050
omega____ theta____ kappa____ phi______ frames
    -      -42.3574   38.0000 -120.0000 82

#__ type_ start__ end____ width___ exp.time_
  3 omega  -50.00   32.00   1.0000    3.1050
omega____ theta____ kappa____ phi______ frames
    -      -42.3574   38.0000   60.0000 82

#__ type_ start__ end____ width___ exp.time_
  4 omega  -50.00   32.00   1.0000    3.1050
omega____ theta____ kappa____ phi______ frames
    -      -42.3574   38.0000  120.0000 82

#__ type_ start__ end____ width___ exp.time_
  5 omega -117.00  -18.00   1.0000    3.1050
omega____ theta____ kappa____ phi______ frames
    -      -42.3574  -38.0000   30.0000 99

#__ type_ start__ end____ width___ exp.time_
  6 omega -115.00  -60.00   1.0000    3.1050
omega____ theta____ kappa____ phi______ frames
    -      -42.3574 -146.0000  163.0000 55

#__ type_ start__ end____ width___ exp.time_
  7 omega   57.00  131.00   1.0000    3.1050
omega____ theta____ kappa____ phi______ frames
    -       42.3574  178.0000    0.0000 74

#__ type_ start__ end____ width___ exp.time_
  8 omega   -4.00   83.00   1.0000    3.1050
omega____ theta____ kappa____ phi______ frames
    -       42.3574  -99.0000   60.0000 87

#__ type_ start__ end____ width___ exp.time_
  9 omega   94.00  178.00   1.0000   12.4250
omega____ theta____ kappa____ phi______ frames
    -      114.0000  125.0000 -180.0000 84

#__ type_ start__ end____ width___ exp.time_
 10 omega   31.00  109.00   1.0000   12.4250
omega____ theta____ kappa____ phi______ frames
    -      114.0000  -94.0000 -120.0000 78

#__ type_ start__ end____ width___ exp.time_
 11 omega   38.00   91.00   1.0000   12.4250
omega____ theta____ kappa____ phi______ frames
    -      114.0000  -30.0000  120.0000 53

#__ type_ start__ end____ width___ exp.time_
 12 omega   31.00  109.00   1.0000   12.4250
omega____ theta____ kappa____ phi______ frames
    -      114.0000  -94.0000   30.0000 78

#__ type_ start__ end____ width___ exp.time_
 13 omega   86.00  178.00   1.0000   12.4250
omega____ theta____ kappa____ phi______ frames
    -      114.0000   30.0000 -120.0000 92

#__ type_ start__ end____ width___ exp.time_
 14 omega   41.00  121.00   1.0000   12.4250
omega____ theta____ kappa____ phi______ frames
    -      114.0000 -125.0000   30.0000 80

#__ type_ start__ end____ width___ exp.time_
 15 omega   41.00  121.00   1.0000   12.4250
omega____ theta____ kappa____ phi______ frames
    -      114.0000 -125.0000 -120.0000 80

#__ type_ start__ end____ width___ exp.time_
 16 omega   86.00  178.00   1.0000   12.4250
omega____ theta____ kappa____ phi______ frames
    -      114.0000   30.0000  -60.0000 92

#__ type_ start__ end____ width___ exp.time_
 17 omega   31.00  109.00   1.0000   12.4250
omega____ theta____ kappa____ phi______ frames
    -      114.0000  -94.0000  -60.0000 78

#__ type_ start__ end____ width___ exp.time_
 18 omega   41.00  121.00   1.0000   12.4250
omega____ theta____ kappa____ phi______ frames
    -      114.0000 -125.0000  150.0000 80

#__ type_ start__ end____ width___ exp.time_
 19 omega   38.00   91.00   1.0000   12.4250
omega____ theta____ kappa____ phi______ frames
    -      114.0000  -30.0000   30.0000 53

#__ type_ start__ end____ width___ exp.time_
 20 omega   88.00  178.00   1.0000   12.4250
omega____ theta____ kappa____ phi______ frames
    -      114.0000   45.0000  -30.0000 90

#__ type_ start__ end____ width___ exp.time_
 21 omega   41.00   98.00   1.0000   12.4250
omega____ theta____ kappa____ phi______ frames
    -      114.0000  -45.0000  -90.0000 57

#__ type_ start__ end____ width___ exp.time_
 22 omega   41.00  121.00   1.0000   12.4250
omega____ theta____ kappa____ phi______ frames
    -      114.0000 -125.0000 -180.0000 80

#__ type_ start__ end____ width___ exp.time_
 23 omega   42.00  143.00   1.0000   12.4250
omega____ theta____ kappa____ phi______ frames
    -      114.0000  -61.0000 -180.0000 101

#__ type_ start__ end____ width___ exp.time_
 24 omega   41.00   98.00   1.0000   12.4250
omega____ theta____ kappa____ phi______ frames
    -      114.0000  -45.0000    0.0000 57

#__ type_ start__ end____ width___ exp.time_
 25 omega   31.00  109.00   1.0000   12.4250
omega____ theta____ kappa____ phi______ frames
    -      114.0000  -94.0000 -180.0000 78

#__ type_ start__ end____ width___ exp.time_
 26 omega   31.00  109.00   1.0000   12.4250
omega____ theta____ kappa____ phi______ frames
    -      114.0000  -94.0000    0.0000 78

#__ type_ start__ end____ width___ exp.time_
 27 omega   85.00  178.00   1.0000   12.4250
omega____ theta____ kappa____ phi______ frames
    -      114.0000   61.0000 -180.0000 93

#__ type_ start__ end____ width___ exp.time_
 28 omega -119.00  -10.00   1.0000    3.1050
omega____ theta____ kappa____ phi______ frames
    -      -42.3574  -77.0000  -90.0000 109

#__ type_ start__ end____ width___ exp.time_
 29 omega  -50.00   32.00   1.0000    3.1050
omega____ theta____ kappa____ phi______ frames
    -      -42.3574   38.0000 -150.0000 82

#__ type_ start__ end____ width___ exp.time_
 30 omega -115.00  -14.00   1.0000    3.1050
omega____ theta____ kappa____ phi______ frames
    -      -42.3574  -57.0000  150.0000 101

#__ type_ start__ end____ width___ exp.time_
 31 omega -119.00  -10.00   1.0000    3.1050
omega____ theta____ kappa____ phi______ frames
    -      -42.3574  -77.0000  -30.0000 109

#__ type_ start__ end____ width___ exp.time_
 32 omega -119.00  -10.00   1.0000    3.1050
omega____ theta____ kappa____ phi______ frames
    -      -42.3574  -77.0000  150.0000 109

#__ type_ start__ end____ width___ exp.time_
 33 omega -115.00  -14.00   1.0000    3.1050
omega____ theta____ kappa____ phi______ frames
    -      -42.3574  -57.0000  -60.0000 101

#__ type_ start__ end____ width___ exp.time_
 34 omega -119.00  -10.00   1.0000    3.1050
omega____ theta____ kappa____ phi______ frames
    -      -42.3574  -77.0000 -180.0000 109

#__ type_ start__ end____ width___ exp.time_
 35 omega -119.00  -10.00   1.0000    3.1050
omega____ theta____ kappa____ phi______ frames
    -      -42.3574  -77.0000   60.0000 109

#__ type_ start__ end____ width___ exp.time_
 36 omega   85.00  172.00   1.0000   12.4250
omega____ theta____ kappa____ phi______ frames
    -      114.0000   61.0000 -120.0000 87

#__ type_ start__ end____ width___ exp.time_
 37 omega   85.00  178.00   1.0000   12.4250
omega____ theta____ kappa____ phi______ frames
    -      114.0000   61.0000   90.0000 93

#__ type_ start__ end____ width___ exp.time_
 38 omega   81.00  178.00   1.0000   12.4250
omega____ theta____ kappa____ phi______ frames
    -      114.0000   77.0000   30.0000 97

#__ type_ start__ end____ width___ exp.time_
 39 omega   88.00  178.00   1.0000   12.4250
omega____ theta____ kappa____ phi______ frames
    -      114.0000   45.0000  150.0000 90

#__ type_ start__ end____ width___ exp.time_
 40 omega   86.00  178.00   1.0000   12.4250
omega____ theta____ kappa____ phi______ frames
    -      114.0000   30.0000   30.0000 92

#__ type_ start__ end____ width___ exp.time_
 41 omega   61.00  178.00   1.0000   12.4250
omega____ theta____ kappa____ phi______ frames
    -      114.0000   15.0000  120.0000 117
;
_diffrn_measurement_device 'four-circle diffractometer'
_diffrn_measurement_device_type 'Xcalibur, Atlas, Gemini'
_diffrn_measurement_method '\w scans'
_diffrn_orient_matrix_UB_11 -0.0273632000
_diffrn_orient_matrix_UB_12 0.0471783000
_diffrn_orient_matrix_UB_13 -0.0286497000
_diffrn_orient_matrix_UB_21 0.1949068000
_diffrn_orient_matrix_UB_22 0.0070549000
_diffrn_orient_matrix_UB_23 0.0930786000
_diffrn_orient_matrix_UB_31 0.0238822000
_diffrn_orient_matrix_UB_32 -0.0035312000
_diffrn_orient_matrix_UB_33 -0.1955799000
_diffrn_radiation_monochromator graphite
_diffrn_radiation_probe x-ray
_diffrn_radiation_type CuK\a
_diffrn_radiation_wavelength 1.54184
_diffrn_reflns_av_R_equivalents 0.0312
_diffrn_reflns_av_unetI/netI 0.0125
_diffrn_reflns_limit_h_max 10
_diffrn_reflns_limit_h_min -10
_diffrn_reflns_limit_k_max 40
_diffrn_reflns_limit_k_min -40
_diffrn_reflns_limit_l_max 7
_diffrn_reflns_limit_l_min -9
_diffrn_reflns_number 39099
_diffrn_reflns_theta_full 77.54
_diffrn_reflns_theta_max 77.54
_diffrn_reflns_theta_min 5.49
_diffrn_source 'Enhance (Cu) X-ray Source'
_exptl_absorpt_coefficient_mu 0.630
_exptl_absorpt_correction_T_max 1.00000
_exptl_absorpt_correction_T_min 0.80224
_exptl_absorpt_correction_type multi-scan
_exptl_absorpt_process_details
;
CrysAlisPro, Agilent Technologies,
Version 1.171.37.35 (release 13-08-2014 CrysAlis171 .NET)
(compiled Aug 13 2014,18:06:01)
Empirical absorption correction using spherical harmonics,
 implemented in SCALE3 ABSPACK scaling algorithm.
;
_exptl_crystal_colour 'clear light colourless'
_exptl_crystal_colour_lustre clear
_exptl_crystal_colour_modifier light
_exptl_crystal_colour_primary colourless
_exptl_crystal_density_diffrn 1.278
_exptl_crystal_density_method 'not measured'
_exptl_crystal_description prism
_exptl_crystal_F_000 764
_exptl_crystal_recrystallization_method 'Re-crystallisation from solvent: Hex-AcOEt (7/3 v/v)'
_exptl_crystal_size_max 0.5
_exptl_crystal_size_mid 0.2
_exptl_crystal_size_min 0.15
_refine_diff_density_max 0.222
_refine_diff_density_min -0.530
_refine_diff_density_rms 0.036
_refine_ls_extinction_coef 0.0003(2)
_refine_ls_extinction_expression Fc^*^=kFc[1+0.001xFc^2^\l^3^/sin(2\q)]^-1/4^
_refine_ls_extinction_method SHELXL
_refine_ls_goodness_of_fit_ref 1.054
_refine_ls_hydrogen_treatment constr
_refine_ls_matrix_type full
_refine_ls_number_parameters 247
_refine_ls_number_reflns 3980
_refine_ls_number_restraints 0
_refine_ls_restrained_S_all 1.054
_refine_ls_R_factor_all 0.0554
_refine_ls_R_factor_gt 0.0489
_refine_ls_shift/su_max 0.000
_refine_ls_shift/su_mean 0.000
_refine_ls_structure_factor_coef Fsqd
_refine_ls_weighting_details 'calc w=1/[\s^2^(Fo^2^)+(0.0724P)^2^+0.5077P] where P=(Fo^2^+2Fc^2^)/3'
_refine_ls_weighting_scheme calc
_refine_ls_wR_factor_gt 0.1366
_refine_ls_wR_factor_ref 0.1433
_reflns_number_gt 3450
_reflns_number_total 3980
_reflns_threshold_expression >2sigma(I)
_cod_data_source_file c7nj03829a2.cif
_cod_data_source_block srl272-na160
_cod_depositor_comments
;
The following automatic conversions were performed:

'_chemical_melting_point' value '467-469' was changed to '468.0(10)'
- the average value was taken and precision was estimated.

Automatic conversion script
Id: cif_fix_values 4973 2017-02-22 13:04:09Z antanas 

 Adding full bibliography for 7056843--7056844.cif.
;
_cod_database_code 7056844
_chemical_oxdiff_formula 'C21 H22 N6'
_reflns_odcompleteness_completeness 99.95
_reflns_odcompleteness_iscentric 1
_reflns_odcompleteness_theta 74.33
_olex2_refinement_description
;
1. Fixed Uiso
 At 1.2 times of:
  All C(H) groups, All C(H,H) groups, All N(H) groups
 At 1.5 times of:
  All C(H,H,H) groups
2.a Ternary CH refined with riding coordinates:
 N1(H1)
2.b Secondary CH2 refined with riding coordinates:
 C2(H2A,H2B), C3(H3A,H3B), C13(H13A,H13B), C14(H14A,H14B)
2.c Aromatic/amide H refined with riding coordinates:
 C6(H6), C7(H7), C8(H8), C9(H9), C22(H22), C23(H23), C24(H24), N11(H11)
2.d Idealised Me refined as rotating group:
 C26(H26A,H26B,H26C), C27(H27A,H27B,H27C)
;
_olex2_exptl_crystal_mounting_method 'mounted on a glass fiber'
_olex2_submission_special_instructions 'No special instructions were received'

loop_
_space_group_symop_id
_space_group_symop_operation_xyz
1 'x, y, z'
2 '-x, y+1/2, -z+1/2'
3 '-x, -y, -z'
4 'x, -y-1/2, z-1/2'

loop_
_atom_site_label
_atom_site_type_symbol
_atom_site_fract_x
_atom_site_fract_y
_atom_site_fract_z
_atom_site_U_iso_or_equiv
_atom_site_adp_type
_atom_site_occupancy
_atom_site_calc_flag
_atom_site_refinement_flags_posn
C2 C 0.6118(2) 0.08246(5) 0.7511(2) 0.0477(4) Uani 1 d .
H2A H 0.6392 0.1106 0.7973 0.057 Uiso 1 calc R
H2B H 0.5477 0.0839 0.6165 0.057 Uiso 1 calc R
C3 C 0.7786(2) 0.05864(5) 0.7797(2) 0.0485(4) Uani 1 d .
H3A H 0.8305 0.0675 0.6867 0.058 Uiso 1 calc R
H3B H 0.8592 0.0643 0.9051 0.058 Uiso 1 calc R
C4 C 0.74121(19) 0.01327(5) 0.7587(2) 0.0434(3) Uani 1 d .
C5 C 0.8455(2) -0.02100(5) 0.7385(2) 0.0450(3) Uani 1 d .
C6 C 1.0093(2) -0.02426(6) 0.7225(3) 0.0575(4) Uani 1 d .
H6 H 1.0758 -0.0007 0.7267 0.069 Uiso 1 calc R
C7 C 1.0706(3) -0.06310(7) 0.7004(3) 0.0668(5) Uani 1 d .
H7 H 1.1796 -0.0656 0.6896 0.080 Uiso 1 calc R
C8 C 0.9730(3) -0.09856(6) 0.6939(3) 0.0630(5) Uani 1 d .
H8 H 1.0188 -0.1243 0.6808 0.076 Uiso 1 calc R
C9 C 0.8098(2) -0.09648(5) 0.7064(2) 0.0554(4) Uani 1 d .
H9 H 0.7443 -0.1203 0.7003 0.067 Uiso 1 calc R
C10 C 0.7465(2) -0.05726(5) 0.7287(2) 0.0447(3) Uani 1 d .
C12 C 0.58856(19) -0.00278(5) 0.75839(19) 0.0405(3) Uani 1 d .
C13 C 0.44028(19) 0.02199(4) 0.7717(2) 0.0411(3) Uani 1 d .
H13A H 0.3547 0.0250 0.6469 0.049 Uiso 1 calc R
H13B H 0.3871 0.0080 0.8533 0.049 Uiso 1 calc R
C14 C 0.35790(19) 0.08977(5) 0.8410(2) 0.0455(4) Uani 1 d .
H14A H 0.2761 0.0745 0.8841 0.055 Uiso 1 calc R
H14B H 0.3002 0.0982 0.7108 0.055 Uiso 1 calc R
C19 C 0.41671(19) 0.12749(5) 0.9622(2) 0.0435(3) Uani 1 d .
C20 C 0.2410(2) 0.18263(5) 0.7393(2) 0.0476(4) Uani 1 d .
C21 C 0.0668(2) 0.18146(5) 0.7180(3) 0.0532(4) Uani 1 d .
C22 C -0.0471(3) 0.19710(6) 0.5501(3) 0.0650(5) Uani 1 d .
H22 H -0.1648 0.1965 0.5302 0.078 Uiso 1 calc R
C23 C 0.0125(3) 0.21351(6) 0.4125(3) 0.0719(6) Uani 1 d .
H23 H -0.0654 0.2239 0.3010 0.086 Uiso 1 calc R
C24 C 0.1859(3) 0.21467(6) 0.4386(3) 0.0678(5) Uani 1 d .
H24 H 0.2238 0.2259 0.3445 0.081 Uiso 1 calc R
C25 C 0.3054(2) 0.19938(5) 0.6037(3) 0.0556(4) Uani 1 d .
C26 C 0.4951(3) 0.20124(7) 0.6334(4) 0.0753(6) Uani 1 d .
H26A H 0.5558 0.2097 0.7613 0.113 Uiso 1 calc GR
H26B H 0.5159 0.2209 0.5467 0.113 Uiso 1 calc GR
H26C H 0.5348 0.1743 0.6112 0.113 Uiso 1 calc GR
C27 C 0.0040(3) 0.16480(7) 0.8714(3) 0.0732(6) Uani 1 d .
H27A H 0.0298 0.1357 0.8884 0.110 Uiso 1 calc GR
H27B H -0.1181 0.1688 0.8360 0.110 Uiso 1 calc GR
H27C H 0.0603 0.1792 0.9879 0.110 Uiso 1 calc GR
N1 N 0.50335(16) 0.06302(4) 0.84986(18) 0.0412(3) Uani 1 d .
H1 H 0.5681 0.0597 0.9739 0.049 Uiso 1 calc R
N11 N 0.58873(17) -0.04546(4) 0.73898(18) 0.0452(3) Uani 1 d .
H11 H 0.5049 -0.0618 0.7342 0.054 Uiso 1 calc R
N15 N 0.36166(17) 0.16643(4) 0.9124(2) 0.0471(3) Uani 1 d .
N16 N 0.4417(2) 0.19183(5) 1.0607(2) 0.0618(4) Uani 1 d .
N17 N 0.5406(2) 0.16846(5) 1.1920(2) 0.0635(4) Uani 1 d .
N18 N 0.52790(19) 0.12809(4) 1.1355(2) 0.0541(4) Uani 1 d .

loop_
_atom_site_aniso_label
_atom_site_aniso_U_11
_atom_site_aniso_U_22
_atom_site_aniso_U_33
_atom_site_aniso_U_23
_atom_site_aniso_U_13
_atom_site_aniso_U_12
C2 0.0557(9) 0.0378(7) 0.0508(9) 0.0010(6) 0.0191(7) -0.0024(6)
C3 0.0495(8) 0.0455(8) 0.0526(9) -0.0034(7) 0.0196(7) -0.0062(6)
C4 0.0433(8) 0.0452(8) 0.0401(7) -0.0009(6) 0.0118(6) 0.0008(6)
C5 0.0456(8) 0.0508(8) 0.0364(7) -0.0009(6) 0.0104(6) 0.0040(6)
C6 0.0485(9) 0.0674(11) 0.0577(10) -0.0021(8) 0.0189(8) 0.0039(8)
C7 0.0565(10) 0.0833(14) 0.0635(11) -0.0029(10) 0.0236(9) 0.0177(10)
C8 0.0694(11) 0.0643(11) 0.0555(10) -0.0032(8) 0.0206(9) 0.0235(9)
C9 0.0683(11) 0.0471(9) 0.0484(9) -0.0011(7) 0.0159(8) 0.0105(8)
C10 0.0482(8) 0.0468(8) 0.0359(7) 0.0004(6) 0.0096(6) 0.0065(6)
C12 0.0448(7) 0.0385(7) 0.0353(7) 0.0003(5) 0.0094(6) 0.0005(6)
C13 0.0410(7) 0.0392(7) 0.0402(7) 0.0008(6) 0.0093(6) -0.0001(6)
C14 0.0435(8) 0.0406(7) 0.0478(8) -0.0012(6) 0.0086(6) 0.0039(6)
C19 0.0402(7) 0.0430(8) 0.0470(8) -0.0014(6) 0.0139(6) 0.0027(6)
C20 0.0516(8) 0.0340(7) 0.0548(9) -0.0006(6) 0.0144(7) 0.0035(6)
C21 0.0507(9) 0.0411(8) 0.0643(10) -0.0016(7) 0.0141(8) 0.0006(7)
C22 0.0544(10) 0.0547(10) 0.0745(13) -0.0005(9) 0.0058(9) 0.0048(8)
C23 0.0824(14) 0.0561(11) 0.0645(12) 0.0088(9) 0.0068(10) 0.0101(10)
C24 0.0922(15) 0.0491(10) 0.0657(12) 0.0112(8) 0.0309(11) 0.0073(10)
C25 0.0647(10) 0.0386(8) 0.0678(11) 0.0023(7) 0.0277(9) 0.0042(7)
C26 0.0749(13) 0.0649(12) 0.1001(17) 0.0150(11) 0.0477(13) 0.0070(10)
C27 0.0554(11) 0.0789(14) 0.0888(15) 0.0108(11) 0.0283(10) -0.0023(9)
N1 0.0420(6) 0.0386(6) 0.0406(6) -0.0004(5) 0.0102(5) 0.0015(5)
N11 0.0474(7) 0.0380(6) 0.0487(7) -0.0001(5) 0.0140(6) 0.0004(5)
N15 0.0465(7) 0.0385(6) 0.0539(8) -0.0040(5) 0.0134(6) 0.0012(5)
N16 0.0621(9) 0.0481(8) 0.0667(10) -0.0139(7) 0.0096(7) 0.0001(7)
N17 0.0595(9) 0.0593(9) 0.0624(9) -0.0146(7) 0.0075(7) -0.0001(7)
N18 0.0517(8) 0.0522(8) 0.0529(8) -0.0055(6) 0.0096(6) 0.0033(6)

loop_
_atom_type_symbol
_atom_type_description
_atom_type_scat_dispersion_real
_atom_type_scat_dispersion_imag
_atom_type_scat_source
C C 0.0181 0.0091 'International Tables Vol C Tables 4.2.6.8 and 6.1.1.4'
H H 0.0000 0.0000 'International Tables Vol C Tables 4.2.6.8 and 6.1.1.4'
N N 0.0311 0.0180 'International Tables Vol C Tables 4.2.6.8 and 6.1.1.4'

loop_
_geom_angle_atom_site_label_1
_geom_angle_atom_site_label_2
_geom_angle_atom_site_label_3
_geom_angle
H2A C2 H2B 107.8
C3 C2 H2A 109.1
C3 C2 H2B 109.1
N1 C2 H2A 109.1
N1 C2 H2B 109.1
N1 C2 C3 112.45(13)
C2 C3 H3A 109.8
C2 C3 H3B 109.8
H3A C3 H3B 108.2
C4 C3 C2 109.46(13)
C4 C3 H3A 109.8
C4 C3 H3B 109.8
C5 C4 C3 130.89(14)
C12 C4 C3 122.16(14)
C12 C4 C5 106.95(14)
C6 C5 C4 133.94(16)
C6 C5 C10 119.34(15)
C10 C5 C4 106.69(14)
C5 C6 H6 120.7
C7 C6 C5 118.70(18)
C7 C6 H6 120.7
C6 C7 H7 119.3
C6 C7 C8 121.36(18)
C8 C7 H7 119.3
C7 C8 H8 119.2
C9 C8 C7 121.55(17)
C9 C8 H8 119.2
C8 C9 H9 121.2
C8 C9 C10 117.51(18)
C10 C9 H9 121.2
C9 C10 C5 121.53(16)
N11 C10 C5 107.85(13)
N11 C10 C9 130.59(16)
C4 C12 C13 125.04(14)
C4 C12 N11 110.24(13)
N11 C12 C13 124.70(13)
C12 C13 H13A 110.0
C12 C13 H13B 110.0
H13A C13 H13B 108.4
N1 C13 C12 108.58(12)
N1 C13 H13A 110.0
N1 C13 H13B 110.0
H14A C14 H14B 108.1
C19 C14 H14A 109.5
C19 C14 H14B 109.5
N1 C14 H14A 109.5
N1 C14 H14B 109.5
N1 C14 C19 110.78(12)
N15 C19 C14 125.30(14)
N18 C19 C14 125.99(14)
N18 C19 N15 108.69(14)
C21 C20 C25 123.40(16)
C21 C20 N15 118.17(15)
C25 C20 N15 118.42(15)
C20 C21 C27 121.53(17)
C22 C21 C20 117.24(18)
C22 C21 C27 121.22(18)
C21 C22 H22 119.6
C23 C22 C21 120.71(19)
C23 C22 H22 119.6
C22 C23 H23 119.7
C24 C23 C22 120.69(19)
C24 C23 H23 119.7
C23 C24 H24 119.5
C23 C24 C25 120.97(19)
C25 C24 H24 119.5
C20 C25 C26 122.08(18)
C24 C25 C20 116.98(18)
C24 C25 C26 120.94(18)
C25 C26 H26A 109.5
C25 C26 H26B 109.5
C25 C26 H26C 109.5
H26A C26 H26B 109.5
H26A C26 H26C 109.5
H26B C26 H26C 109.5
C21 C27 H27A 109.5
C21 C27 H27B 109.5
C21 C27 H27C 109.5
H27A C27 H27B 109.5
H27A C27 H27C 109.5
H27B C27 H27C 109.5
C2 N1 H1 108.2
C13 N1 C2 112.14(12)
C13 N1 H1 108.2
C14 N1 C2 110.49(12)
C14 N1 C13 109.64(11)
C14 N1 H1 108.2
C10 N11 C12 108.26(13)
C10 N11 H11 125.9
C12 N11 H11 125.9
C19 N15 C20 130.93(13)
C19 N15 N16 107.91(13)
N16 N15 C20 121.16(13)
N17 N16 N15 106.42(14)
N16 N17 N18 110.95(14)
C19 N18 N17 106.03(14)

loop_
_geom_bond_atom_site_label_1
_geom_bond_atom_site_label_2
_geom_bond_distance
C2 H2A 0.9700
C2 H2B 0.9700
C2 C3 1.525(2)
C2 N1 1.471(2)
C3 H3A 0.9700
C3 H3B 0.9700
C3 C4 1.491(2)
C4 C5 1.436(2)
C4 C12 1.358(2)
C5 C6 1.395(2)
C5 C10 1.412(2)
C6 H6 0.9300
C6 C7 1.379(3)
C7 H7 0.9300
C7 C8 1.388(3)
C8 H8 0.9300
C8 C9 1.378(3)
C9 H9 0.9300
C9 C10 1.397(2)
C10 N11 1.379(2)
C12 C13 1.488(2)
C12 N11 1.3826(19)
C13 H13A 0.9700
C13 H13B 0.9700
C13 N1 1.4689(18)
C14 H14A 0.9700
C14 H14B 0.9700
C14 C19 1.497(2)
C14 N1 1.4584(19)
C19 N15 1.3437(19)
C19 N18 1.316(2)
C20 C21 1.390(2)
C20 C25 1.396(2)
C20 N15 1.444(2)
C21 C22 1.389(3)
C21 C27 1.502(3)
C22 H22 0.9300
C22 C23 1.381(3)
C23 H23 0.9300
C23 C24 1.376(3)
C24 H24 0.9300
C24 C25 1.389(3)
C25 C26 1.504(3)
C26 H26A 0.9600
C26 H26B 0.9600
C26 H26C 0.9600
C27 H27A 0.9600
C27 H27B 0.9600
C27 H27C 0.9600
N1 H1 0.9100
N11 H11 0.8600
N15 N16 1.3601(19)
N16 N17 1.290(2)
N17 N18 1.361(2)

loop_
_geom_torsion_atom_site_label_1
_geom_torsion_atom_site_label_2
_geom_torsion_atom_site_label_3
_geom_torsion_atom_site_label_4
_geom_torsion
C2 C3 C4 C5 167.26(15)
C2 C3 C4 C12 -13.7(2)
C3 C2 N1 C13 -65.37(17)
C3 C2 N1 C14 172.00(13)
C3 C4 C5 C6 -3.6(3)
C3 C4 C5 C10 178.61(16)
C3 C4 C12 C13 2.2(2)
C3 C4 C12 N11 -179.33(14)
C4 C5 C6 C7 -178.55(18)
C4 C5 C10 C9 179.27(14)
C4 C5 C10 N11 0.99(17)
C4 C12 C13 N1 -19.43(19)
C4 C12 N11 C10 0.69(17)
C5 C4 C12 C13 -178.50(13)
C5 C4 C12 N11 -0.06(17)
C5 C6 C7 C8 0.0(3)
C5 C10 N11 C12 -1.04(17)
C6 C5 C10 C9 1.1(2)
C6 C5 C10 N11 -177.18(14)
C6 C7 C8 C9 1.0(3)
C7 C8 C9 C10 -0.9(3)
C8 C9 C10 C5 -0.2(2)
C8 C9 C10 N11 177.67(16)
C9 C10 N11 C12 -179.10(16)
C10 C5 C6 C7 -1.0(3)
C12 C4 C5 C6 177.22(18)
C12 C4 C5 C10 -0.57(17)
C12 C13 N1 C2 49.44(16)
C12 C13 N1 C14 172.56(12)
C13 C12 N11 C10 179.13(13)
C14 C19 N15 C20 -1.2(3)
C14 C19 N15 N16 178.77(15)
C14 C19 N18 N17 -178.95(16)
C19 C14 N1 C2 -70.28(16)
C19 C14 N1 C13 165.63(13)
C19 N15 N16 N17 0.3(2)
C20 C21 C22 C23 -0.8(3)
C20 N15 N16 N17 -179.70(15)
C21 C20 C25 C24 -1.4(3)
C21 C20 C25 C26 178.27(17)
C21 C20 N15 C19 84.7(2)
C21 C20 N15 N16 -95.34(19)
C21 C22 C23 C24 0.1(3)
C22 C23 C24 C25 0.0(3)
C23 C24 C25 C20 0.6(3)
C23 C24 C25 C26 -179.07(19)
C25 C20 C21 C22 1.5(3)
C25 C20 C21 C27 -177.31(18)
C25 C20 N15 C19 -96.6(2)
C25 C20 N15 N16 83.4(2)
C27 C21 C22 C23 177.98(19)
N1 C2 C3 C4 43.72(18)
N1 C14 C19 N15 136.74(15)
N1 C14 C19 N18 -44.5(2)
N11 C12 C13 N1 162.36(13)
N15 C19 N18 N17 -0.05(18)
N15 C20 C21 C22 -179.82(15)
N15 C20 C21 C27 1.4(2)
N15 C20 C25 C24 179.95(15)
N15 C20 C25 C26 -0.4(2)
N15 N16 N17 N18 -0.3(2)
N16 N17 N18 C19 0.2(2)
N18 C19 N15 C20 179.85(16)
N18 C19 N15 N16 -0.14(19)
